data_7217447
loop_
_publ_author_name
'Constantinides, Christos P.'
'Eisler, Dana J.'
'Alberola, A.'
'Carter, Emma'
'Murphy, Damien M.'
'Rawson, Jeremy M.'

_publ_section_title
;
 Weakening of the \p*--\p* dimerisation in 1,2,3,5-dithiadiazolyl
 radicals: structural, EPR, magnetic and computational studies of
 dichlorophenyl dithiadiazolyls, Cl2C6H3CNSSN
;
_journal_issue 31
_journal_name_full CrystEngComm
_journal_page_first 7298
_journal_paper_doi 10.1039/C4CE00308J
_journal_volume 16
_journal_year 2014
_chemical_formula_moiety 'C7 H3 Cl2 N2 S2'
_chemical_formula_sum 'C7 H3 Cl2 N2 S2'
_chemical_formula_weight 250.13
_chemical_name_systematic
; 
 ? 
;
_space_group_IT_number 2
_symmetry_cell_setting triclinic
_symmetry_space_group_name_Hall '-P 1'
_symmetry_space_group_name_H-M 'P -1'
_atom_sites_solution_hydrogens geom
_atom_sites_solution_primary direct
_atom_sites_solution_secondary difmap
_audit_creation_method SHELXL-97
_cell_angle_alpha 98.49(3)
_cell_angle_beta 95.63(3)
_cell_angle_gamma 95.10(3)
_cell_formula_units_Z 24
_cell_length_a 7.2604(15)
_cell_length_b 20.872(4)
_cell_length_c 36.565(7)
_cell_measurement_reflns_used 45256
_cell_measurement_temperature 173(2)
_cell_measurement_theta_max 27.48
_cell_measurement_theta_min 1.00
_cell_volume 5424(2)
_computing_cell_refinement 'HKL Scalepack (Otwinski & Minor 1997)'
_computing_data_collection 'Collect (Nonius B.V. 1998)'
_computing_data_reduction
;
HKL Denzo and Scalepack (Otwinski & Minor 1997)
;
_computing_molecular_graphics 'Bruker SHELXTL'
_computing_publication_material 'Bruker SHELXTL'
_computing_structure_refinement 'SHELXL-97 (Sheldrick, 2008)'
_computing_structure_solution 'SHELXS-97 (Sheldrick, 2008)'
_diffrn_ambient_temperature 173(2)
_diffrn_measured_fraction_theta_full 0.994
_diffrn_measured_fraction_theta_max 0.994
_diffrn_measurement_device_type 'Nonius Kappa CCD'
_diffrn_measurement_method 'thin slice omega and phi scans'
_diffrn_radiation_monochromator graphite
_diffrn_radiation_source 'fine-focus sealed tube'
_diffrn_radiation_type MoK\a
_diffrn_radiation_wavelength 0.71073
_diffrn_reflns_av_R_equivalents 0.0645
_diffrn_reflns_av_sigmaI/netI 0.0872
_diffrn_reflns_limit_h_max 8
_diffrn_reflns_limit_h_min -8
_diffrn_reflns_limit_k_max 24
_diffrn_reflns_limit_k_min -24
_diffrn_reflns_limit_l_max 43
_diffrn_reflns_limit_l_min -43
_diffrn_reflns_number 48372
_diffrn_reflns_theta_full 25.00
_diffrn_reflns_theta_max 25.00
_diffrn_reflns_theta_min 1.38
_exptl_absorpt_coefficient_mu 1.125
_exptl_absorpt_correction_T_max 0.9356
_exptl_absorpt_correction_T_min 0.7290
_exptl_absorpt_correction_type multi-scan
_exptl_absorpt_process_details multi-scan
_exptl_crystal_colour black
_exptl_crystal_density_diffrn 1.838
_exptl_crystal_density_method 'not measured'
_exptl_crystal_description needle
_exptl_crystal_F_000 3000
_exptl_crystal_size_max 0.30
_exptl_crystal_size_mid 0.06
_exptl_crystal_size_min 0.06
_refine_diff_density_max 0.965
_refine_diff_density_min -0.961
_refine_diff_density_rms 0.151
_refine_ls_extinction_method none
_refine_ls_goodness_of_fit_ref 1.324
_refine_ls_hydrogen_treatment constr
_refine_ls_matrix_type full
_refine_ls_number_parameters 865
_refine_ls_number_reflns 19023
_refine_ls_number_restraints 1457
_refine_ls_restrained_S_all 1.279
_refine_ls_R_factor_all 0.1763
_refine_ls_R_factor_gt 0.1437
_refine_ls_shift/su_max 0.000
_refine_ls_shift/su_mean 0.000
_refine_ls_structure_factor_coef Fsqd
_refine_ls_weighting_details 'calc w=1/[\s^2^(Fo^2^)+(0.0001P)^2^+116.5436P] where P=(Fo^2^+2Fc^2^)/3'
_refine_ls_weighting_scheme calc
_refine_ls_wR_factor_gt 0.2447
_refine_ls_wR_factor_ref 0.2565
_reflns_number_gt 14365
_reflns_number_total 19023
_reflns_threshold_expression >2sigma(I)
_cod_data_source_file c4ce00308j2.cif
_cod_data_source_block 35_dichloro
_cod_depositor_comments
;
The following automatic conversions were performed:

'_symmetry_cell_setting' value 'Triclinic' changed to 'triclinic'
according to
/usr/data/users/saulius/crontab/automatic-downloads/current/RSC/lib/dictionaries/cif_core.dic
dictionary named 'cif_core.dic' version 2.4.2 from 2011-04-26.

Automatic conversion script
Id: cif_fix_values 2281 2013-09-26 08:29:07Z andrius 
;
_cod_original_cell_volume 5423.5(19)
_cod_original_sg_symbol_H-M P-1
_cod_database_code 7217447

loop_
_symmetry_equiv_pos_as_xyz
'x, y, z'
'-x, -y, -z'

loop_
_atom_site_label
_atom_site_type_symbol
_atom_site_fract_x
_atom_site_fract_y
_atom_site_fract_z
_atom_site_U_iso_or_equiv
_atom_site_adp_type
_atom_site_occupancy
_atom_site_symmetry_multiplicity
_atom_site_calc_flag
_atom_site_refinement_flags
C10 C 0.7963(14) 0.0546(5) 0.1465(3) 0.020(3) Uiso 1 1 d D
N11 N 0.7605(13) 0.0781(4) 0.1144(2) 0.023(2) Uiso 1 1 d D
N12 N 0.7787(13) -0.0095(4) 0.1473(2) 0.022(2) Uiso 1 1 d D
S11 S 0.6983(5) 0.02272(16) 0.07781(9) 0.0308(8) Uani 1 1 d D
S12 S 0.7098(5) -0.05593(16) 0.10770(9) 0.0282(8) Uani 1 1 d D
C11 C 0.8515(14) 0.1008(5) 0.1814(3) 0.015(2) Uiso 1 1 d D
C12 C 0.8287(14) 0.1666(5) 0.1832(3) 0.019(3) Uiso 1 1 d D
H12 H 0.7799 0.1830 0.1618 0.023 Uiso 1 1 calc R
C13 C 0.8781(14) 0.2079(5) 0.2167(3) 0.016(2) Uiso 1 1 d D
C14 C 0.9496(16) 0.1851(5) 0.2486(3) 0.022(3) Uiso 1 1 d D
H14 H 0.9812 0.2137 0.2716 0.026 Uiso 1 1 calc R
C15 C 0.9729(15) 0.1196(5) 0.2457(3) 0.015(2) Uiso 1 1 d D
C16 C 0.9253(15) 0.0766(5) 0.2131(3) 0.018(3) Uiso 1 1 d D
H16 H 0.9418 0.0317 0.2119 0.022 Uiso 1 1 calc R
Cl13 Cl 0.8465(4) 0.29009(15) 0.21957(9) 0.0240(7) Uani 1 1 d .
Cl15 Cl 1.0576(4) 0.09002(16) 0.28513(8) 0.0254(7) Uani 1 1 d .
C20 C 0.3230(17) 0.0562(5) 0.1488(3) 0.021(3) Uiso 1 1 d D
N21 N 0.3154(15) -0.0075(4) 0.1508(2) 0.025(2) Uiso 1 1 d D
N22 N 0.2896(14) 0.0789(4) 0.1168(2) 0.023(2) Uiso 1 1 d D
S21 S 0.2672(5) -0.05507(16) 0.11083(10) 0.0315(8) Uani 1 1 d D
S22 S 0.2452(5) 0.02228(17) 0.08043(9) 0.0305(8) Uani 1 1 d D
C21 C 0.3672(15) 0.1017(5) 0.1842(3) 0.015(2) Uiso 1 1 d D
C22 C 0.3370(14) 0.1670(4) 0.1855(3) 0.010(2) Uiso 1 1 d D
H22 H 0.2868 0.1825 0.1639 0.012 Uiso 1 1 calc R
C23 C 0.3814(16) 0.2084(5) 0.2187(3) 0.019(3) Uiso 1 1 d D
C24 C 0.4500(15) 0.1872(5) 0.2509(3) 0.017(3) Uiso 1 1 d D
H24 H 0.4783 0.2165 0.2737 0.021 Uiso 1 1 calc R
C25 C 0.4760(17) 0.1222(5) 0.2490(3) 0.020(3) Uiso 1 1 d D
C26 C 0.4378(16) 0.0792(5) 0.2164(3) 0.019(3) Uiso 1 1 d D
H26 H 0.4588 0.0348 0.2157 0.022 Uiso 1 1 calc R
Cl23 Cl 0.3465(4) 0.29057(14) 0.22087(9) 0.0236(7) Uani 1 1 d .
Cl25 Cl 0.5624(4) 0.09262(16) 0.28865(9) 0.0256(7) Uani 1 1 d .
C30 C 0.0416(17) 0.8130(5) 0.0137(3) 0.021(3) Uiso 1 1 d D
N31 N 0.0697(15) 0.8774(4) 0.0251(2) 0.026(2) Uiso 1 1 d D
N32 N 0.0400(15) 0.7880(4) -0.0219(3) 0.028(3) Uiso 1 1 d D
S31 S 0.1001(6) 0.92130(16) -0.00773(10) 0.0351(9) Uani 1 1 d D
S32 S 0.0736(6) 0.84037(17) -0.05028(9) 0.0349(9) Uani 1 1 d D
C31 C 0.0123(17) 0.7694(5) 0.0420(3) 0.021(3) Uiso 1 1 d D
C32 C 0.0303(15) 0.7034(5) 0.0331(3) 0.016(2) Uiso 1 1 d D
H32 H 0.0564 0.6855 0.0089 0.019 Uiso 1 1 calc R
C33 C 0.0096(17) 0.6643(5) 0.0600(3) 0.021(3) Uiso 1 1 d D
C34 C -0.0367(17) 0.6886(5) 0.0949(3) 0.022(3) Uiso 1 1 d D
H34 H -0.0545 0.6610 0.1130 0.026 Uiso 1 1 calc R
C35 C -0.0562(16) 0.7542(5) 0.1025(3) 0.020(3) Uiso 1 1 d D
C36 C -0.0339(16) 0.7954(5) 0.0767(3) 0.021(3) Uiso 1 1 d D
H36 H -0.0496 0.8403 0.0825 0.025 Uiso 1 1 calc R
Cl33 Cl 0.0411(4) 0.58225(15) 0.05036(9) 0.0243(7) Uani 1 1 d .
Cl35 Cl -0.1108(5) 0.78735(18) 0.14629(9) 0.0307(8) Uani 1 1 d .
C40 C 0.6437(16) 0.9426(5) 0.3512(3) 0.016(2) Uiso 1 1 d D
N41 N 0.6353(15) 0.9197(4) 0.3834(2) 0.025(2) Uiso 1 1 d D
N42 N 0.6662(14) 1.0062(4) 0.3496(2) 0.024(2) Uiso 1 1 d D
S41 S 0.6533(5) 0.97655(16) 0.41975(9) 0.0284(8) Uani 1 1 d D
S42 S 0.6829(5) 1.05390(16) 0.38931(9) 0.0292(8) Uani 1 1 d D
C41 C 0.6294(15) 0.8968(5) 0.3160(3) 0.015(2) Uiso 1 1 d D
C42 C 0.5679(14) 0.8312(4) 0.3152(3) 0.012(2) Uiso 1 1 d D
H42 H 0.5325 0.8157 0.3369 0.014 Uiso 1 1 calc R
C43 C 0.5601(15) 0.7894(5) 0.2818(3) 0.015(2) Uiso 1 1 d D
C44 C 0.6080(16) 0.8111(5) 0.2497(3) 0.018(3) Uiso 1 1 d D
H44 H 0.6003 0.7819 0.2269 0.022 Uiso 1 1 calc R
C45 C 0.6671(15) 0.8761(5) 0.2515(3) 0.015(2) Uiso 1 1 d D
C46 C 0.6796(15) 0.9198(5) 0.2840(3) 0.015(2) Uiso 1 1 d D
H46 H 0.7213 0.9644 0.2846 0.018 Uiso 1 1 calc R
Cl43 Cl 0.4813(4) 0.70764(15) 0.27985(9) 0.0236(7) Uani 1 1 d .
Cl45 Cl 0.7245(4) 0.90513(16) 0.21104(8) 0.0255(7) Uani 1 1 d .
C50 C 0.7035(17) 0.5204(5) 0.1687(3) 0.021(3) Uiso 1 1 d D
N51 N 0.7202(15) 0.5786(4) 0.1575(3) 0.027(2) Uiso 1 1 d D
N52 N 0.6967(14) 0.5126(4) 0.2040(2) 0.024(2) Uiso 1 1 d D
S51 S 0.7468(6) 0.64014(16) 0.19148(10) 0.0354(9) Uani 1 1 d D
S52 S 0.7255(6) 0.58122(16) 0.23291(9) 0.0331(9) Uani 1 1 d D
C51 C 0.6879(16) 0.4615(5) 0.1391(3) 0.020(3) Uiso 1 1 d D
C52 C 0.6248(15) 0.3998(4) 0.1471(3) 0.014(2) Uiso 1 1 d D
H52 H 0.5924 0.3946 0.1711 0.017 Uiso 1 1 calc R
C53 C 0.6115(16) 0.3472(5) 0.1190(3) 0.016(2) Uiso 1 1 d D
C54 C 0.6607(16) 0.3526(5) 0.0840(3) 0.018(3) Uiso 1 1 d D
H54 H 0.6534 0.3155 0.0652 0.021 Uiso 1 1 calc R
C55 C 0.7212(16) 0.4140(5) 0.0773(3) 0.020(3) Uiso 1 1 d D
C56 C 0.7370(16) 0.4688(5) 0.1038(3) 0.020(3) Uiso 1 1 d D
H56 H 0.7799 0.5103 0.0983 0.024 Uiso 1 1 calc R
Cl53 Cl 0.5320(4) 0.27084(14) 0.12803(9) 0.0226(7) Uani 1 1 d .
Cl55 Cl 0.7803(4) 0.42215(15) 0.03293(8) 0.0220(6) Uani 1 1 d .
C60 C 0.0901(16) 0.1910(5) 0.4814(3) 0.016(2) Uiso 1 1 d D
N61 N 0.1294(15) 0.2158(4) 0.5174(2) 0.028(3) Uiso 1 1 d D
N62 N 0.0633(14) 0.1272(4) 0.4688(2) 0.020(2) Uiso 1 1 d D
S61 S 0.1418(6) 0.16138(16) 0.54483(9) 0.0312(8) Uani 1 1 d D
S62 S 0.0853(6) 0.08229(16) 0.50179(10) 0.0334(9) Uani 1 1 d D
C61 C 0.0702(15) 0.2372(5) 0.4539(3) 0.017(2) Uiso 1 1 d D
C62 C 0.1380(14) 0.3030(4) 0.4645(3) 0.009(2) Uiso 1 1 d D
H62 H 0.1938 0.3191 0.4891 0.011 Uiso 1 1 calc R
C63 C 0.1211(15) 0.3437(5) 0.4381(3) 0.015(2) Uiso 1 1 d D
C64 C 0.0290(14) 0.3230(5) 0.4026(3) 0.014(2) Uiso 1 1 d D
H64 H 0.0126 0.3526 0.3854 0.017 Uiso 1 1 calc R
C65 C -0.0376(16) 0.2583(5) 0.3933(3) 0.018(3) Uiso 1 1 d D
C66 C -0.0190(14) 0.2144(5) 0.4179(3) 0.013(2) Uiso 1 1 d D
H66 H -0.0655 0.1699 0.4107 0.015 Uiso 1 1 calc R
Cl63 Cl 0.2054(4) 0.42490(14) 0.45012(9) 0.0229(7) Uani 1 1 d .
Cl65 Cl -0.1505(4) 0.22847(17) 0.34877(9) 0.0290(8) Uani 1 1 d .
C70 C 0.1242(17) 0.9463(5) 0.3536(3) 0.020(3) Uiso 1 1 d D
N71 N 0.1081(14) 0.9230(4) 0.3856(2) 0.024(2) Uiso 1 1 d D
N72 N 0.1352(13) 1.0102(4) 0.3524(2) 0.018(2) Uiso 1 1 d D
S71 S 0.1090(5) 0.97796(16) 0.42219(8) 0.0281(8) Uani 1 1 d D
S72 S 0.1284(5) 1.05649(15) 0.39226(9) 0.0256(7) Uani 1 1 d D
C71 C 0.1215(15) 0.8998(5) 0.3191(3) 0.015(2) Uiso 1 1 d D
C72 C 0.1779(16) 0.9244(5) 0.2880(3) 0.021(3) Uiso 1 1 d D
H72 H 0.2221 0.9691 0.2898 0.025 Uiso 1 1 calc R
C73 C 0.1684(16) 0.8826(5) 0.2547(3) 0.020(3) Uiso 1 1 d D
C74 C 0.1097(16) 0.8169(5) 0.2518(3) 0.021(3) Uiso 1 1 d D
H74 H 0.1061 0.7884 0.2289 0.025 Uiso 1 1 calc R
C75 C 0.0567(16) 0.7940(5) 0.2832(3) 0.016(2) Uiso 1 1 d D
C76 C 0.0633(15) 0.8339(5) 0.3172(3) 0.015(2) Uiso 1 1 d D
H76 H 0.0292 0.8168 0.3386 0.018 Uiso 1 1 calc R
Cl73 Cl 0.2311(4) 0.91215(16) 0.21514(8) 0.0238(7) Uani 1 1 d .
Cl75 Cl -0.0173(4) 0.71120(14) 0.28028(9) 0.0218(6) Uani 1 1 d .
C80 C 0.5141(16) 0.8093(5) 0.0188(3) 0.019(3) Uiso 1 1 d D
N81 N 0.5323(15) 0.8732(4) 0.0317(3) 0.028(3) Uiso 1 1 d D
N82 N 0.5099(16) 0.7852(5) -0.0170(3) 0.030(3) Uiso 1 1 d D
S81 S 0.5427(6) 0.91825(16) -0.00095(10) 0.0346(9) Uani 1 1 d D
S82 S 0.5196(6) 0.83986(17) -0.04449(10) 0.0350(9) Uani 1 1 d D
C81 C 0.5017(16) 0.7633(5) 0.0458(3) 0.016(2) Uiso 1 1 d D
C82 C 0.4583(15) 0.7848(5) 0.0816(3) 0.013(2) Uiso 1 1 d D
H82 H 0.4399 0.8292 0.0888 0.015 Uiso 1 1 calc R
C83 C 0.4419(16) 0.7414(5) 0.1064(3) 0.016(2) Uiso 1 1 d D
C84 C 0.4663(15) 0.6764(5) 0.0970(3) 0.016(2) Uiso 1 1 d D
H84 H 0.4539 0.6469 0.1143 0.020 Uiso 1 1 calc R
C85 C 0.5097(16) 0.6561(5) 0.0615(3) 0.016(2) Uiso 1 1 d D
C86 C 0.5252(15) 0.6976(5) 0.0356(3) 0.016(2) Uiso 1 1 d D
H86 H 0.5515 0.6817 0.0111 0.020 Uiso 1 1 calc R
Cl83 Cl 0.3859(5) 0.76988(18) 0.15069(9) 0.0309(8) Uani 1 1 d .
Cl85 Cl 0.5461(4) 0.57496(15) 0.04896(9) 0.0250(7) Uani 1 1 d .
C90 C 0.7473(16) 0.4793(5) 0.3281(3) 0.017(3) Uiso 1 1 d D
N91 N 0.7376(14) 0.4204(4) 0.3383(2) 0.025(2) Uiso 1 1 d D
N92 N 0.7063(14) 0.4880(4) 0.2932(2) 0.024(2) Uiso 1 1 d D
S91 S 0.6749(6) 0.36096(15) 0.30379(9) 0.0308(8) Uani 1 1 d D
S92 S 0.6466(6) 0.42161(16) 0.26310(9) 0.0329(9) Uani 1 1 d D
C91 C 0.8036(16) 0.5374(5) 0.3570(3) 0.019(3) Uiso 1 1 d D
C92 C 0.7707(16) 0.5997(5) 0.3499(3) 0.017(3) Uiso 1 1 d D
H92 H 0.7176 0.6063 0.3261 0.021 Uiso 1 1 calc R
C93 C 0.8177(15) 0.6515(5) 0.3786(3) 0.017(2) Uiso 1 1 d D
C94 C 0.8986(14) 0.6441(5) 0.4132(3) 0.013(2) Uiso 1 1 d D
H94 H 0.9313 0.6806 0.4323 0.015 Uiso 1 1 calc R
C95 C 0.9308(16) 0.5822(4) 0.4193(3) 0.017(3) Uiso 1 1 d D
C96 C 0.8834(15) 0.5283(5) 0.3922(3) 0.018(3) Uiso 1 1 d D
H96 H 0.9042 0.4860 0.3972 0.021 Uiso 1 1 calc R
Cl93 Cl 0.7711(4) 0.72959(14) 0.37142(9) 0.0217(6) Uani 1 1 d .
Cl95 Cl 1.0294(4) 0.57286(14) 0.46364(8) 0.0190(6) Uani 1 1 d .
C100 C 0.2744(17) 0.4793(5) 0.3320(3) 0.023(3) Uiso 1 1 d D
N101 N 0.2354(15) 0.4872(4) 0.2965(2) 0.026(2) Uiso 1 1 d D
N102 N 0.2760(15) 0.4214(4) 0.3430(3) 0.027(2) Uiso 1 1 d D
S101 S 0.2014(6) 0.41853(15) 0.26756(9) 0.0320(9) Uani 1 1 d D
S102 S 0.2360(6) 0.35988(15) 0.30902(9) 0.0321(9) Uani 1 1 d D
C101 C 0.3176(16) 0.5388(5) 0.3611(3) 0.017(2) Uiso 1 1 d D
C102 C 0.2787(16) 0.6000(5) 0.3527(3) 0.018(3) Uiso 1 1 d D
H102 H 0.2246 0.6048 0.3287 0.022 Uiso 1 1 calc R
C103 C 0.3213(16) 0.6530(5) 0.3805(3) 0.018(3) Uiso 1 1 d D
C104 C 0.4004(15) 0.6484(5) 0.4157(3) 0.015(2) Uiso 1 1 d D
H104 H 0.4280 0.6857 0.4345 0.018 Uiso 1 1 calc R
C105 C 0.4378(16) 0.5874(5) 0.4226(3) 0.018(3) Uiso 1 1 d D
C106 C 0.3989(15) 0.5316(5) 0.3964(3) 0.016(2) Uiso 1 1 d D
H106 H 0.4261 0.4903 0.4022 0.020 Uiso 1 1 calc R
Cl03 Cl 0.2681(4) 0.72915(14) 0.37089(9) 0.0233(7) Uani 1 1 d .
Cl05 Cl 0.5365(4) 0.57906(15) 0.46688(8) 0.0219(6) Uani 1 1 d .
C110 C 0.1760(17) 0.5207(5) 0.1717(3) 0.019(3) Uiso 1 1 d D
N111 N 0.1887(15) 0.5804(4) 0.1621(2) 0.025(2) Uiso 1 1 d D
N112 N 0.1682(14) 0.5124(4) 0.2069(2) 0.023(2) Uiso 1 1 d D
S111 S 0.1911(6) 0.63956(16) 0.19674(9) 0.0326(8) Uani 1 1 d D
S112 S 0.1721(6) 0.57864(16) 0.23723(9) 0.0323(8) Uani 1 1 d D
C111 C 0.1769(16) 0.4629(5) 0.1431(3) 0.016(2) Uiso 1 1 d D
C112 C 0.1228(16) 0.4006(5) 0.1505(3) 0.019(3) Uiso 1 1 d D
H112 H 0.0929 0.3941 0.1745 0.023 Uiso 1 1 calc R
C113 C 0.1137(16) 0.3487(5) 0.1220(3) 0.016(2) Uiso 1 1 d D
C114 C 0.1602(15) 0.3551(5) 0.0868(3) 0.016(2) Uiso 1 1 d D
H114 H 0.1518 0.3186 0.0676 0.019 Uiso 1 1 calc R
C115 C 0.2194(16) 0.4171(4) 0.0811(3) 0.016(2) Uiso 1 1 d D
C116 C 0.2269(16) 0.4710(5) 0.1078(3) 0.019(3) Uiso 1 1 d D
H116 H 0.2652 0.5131 0.1025 0.022 Uiso 1 1 calc R
Cl3 Cl 0.2790(4) 0.42620(15) 0.03689(8) 0.0217(6) Uani 1 1 d .
Cl4 Cl 0.0351(4) 0.27052(14) 0.13014(9) 0.0220(7) Uani 1 1 d .
C120 C 0.6234(17) 0.1858(5) 0.4864(3) 0.021(3) Uiso 1 1 d D
N121 N 0.6070(14) 0.1219(4) 0.4742(2) 0.022(2) Uiso 1 1 d D
N122 N 0.6697(14) 0.2120(4) 0.5220(2) 0.024(2) Uiso 1 1 d D
S121 S 0.6479(6) 0.07775(16) 0.50727(9) 0.0318(8) Uani 1 1 d D
S122 S 0.7031(6) 0.15872(16) 0.54967(9) 0.0312(8) Uani 1 1 d D
C121 C 0.5859(16) 0.2300(5) 0.4583(3) 0.019(3) Uiso 1 1 d D
C122 C 0.4926(15) 0.2048(5) 0.4234(3) 0.018(3) Uiso 1 1 d D
H122 H 0.4483 0.1599 0.4175 0.022 Uiso 1 1 calc R
C123 C 0.4648(16) 0.2460(5) 0.3974(3) 0.021(3) Uiso 1 1 d D
C124 C 0.5261(16) 0.3111(5) 0.4053(3) 0.020(3) Uiso 1 1 d D
H124 H 0.5065 0.3388 0.3872 0.024 Uiso 1 1 calc R
C125 C 0.6174(15) 0.3356(5) 0.4404(3) 0.017(3) Uiso 1 1 d D
C126 C 0.6484(15) 0.2960(5) 0.4669(3) 0.017(3) Uiso 1 1 d D
H126 H 0.7117 0.3135 0.4908 0.021 Uiso 1 1 calc R
Cl2 Cl 0.7019(4) 0.41788(14) 0.45021(9) 0.0223(7) Uani 1 1 d .
Cl12 Cl 0.3475(5) 0.21301(18) 0.35410(9) 0.0304(8) Uani 1 1 d .

loop_
_atom_site_aniso_label
_atom_site_aniso_U_11
_atom_site_aniso_U_22
_atom_site_aniso_U_33
_atom_site_aniso_U_23
_atom_site_aniso_U_13
_atom_site_aniso_U_12
S11 0.048(2) 0.0229(18) 0.0212(18) 0.0058(14) 0.0024(15) -0.0014(15)
S12 0.044(2) 0.0190(17) 0.0210(17) 0.0007(14) 0.0029(15) 0.0043(14)
Cl13 0.0266(17) 0.0181(15) 0.0268(17) 0.0002(13) 0.0047(13) 0.0038(12)
Cl15 0.0276(17) 0.0342(18) 0.0162(15) 0.0108(13) -0.0028(12) 0.0081(14)
S21 0.048(2) 0.0175(17) 0.0265(18) -0.0024(14) 0.0064(16) -0.0026(15)
S22 0.043(2) 0.0240(18) 0.0240(18) 0.0018(14) -0.0008(15) 0.0079(15)
Cl23 0.0270(17) 0.0144(15) 0.0283(17) 0.0000(13) 0.0008(13) 0.0045(12)
Cl25 0.0238(17) 0.0318(18) 0.0212(16) 0.0068(13) -0.0038(13) 0.0062(13)
S31 0.053(2) 0.0163(17) 0.036(2) 0.0049(15) -0.0030(17) 0.0078(15)
S32 0.058(3) 0.0232(19) 0.0204(18) 0.0069(14) -0.0101(16) -0.0032(16)
Cl33 0.0265(17) 0.0188(16) 0.0299(17) 0.0074(13) 0.0068(13) 0.0045(12)
Cl35 0.0255(17) 0.040(2) 0.0243(17) -0.0063(15) 0.0082(13) 0.0049(14)
S41 0.042(2) 0.0266(18) 0.0150(16) 0.0024(14) 0.0032(14) -0.0008(15)
S42 0.049(2) 0.0182(17) 0.0181(17) -0.0032(13) -0.0046(15) 0.0079(15)
Cl43 0.0243(16) 0.0186(15) 0.0252(16) -0.0008(13) 0.0007(13) -0.0034(12)
Cl45 0.0257(17) 0.0328(18) 0.0177(15) 0.0057(13) 0.0031(12) -0.0027(13)
S51 0.067(3) 0.0125(16) 0.0260(19) 0.0043(14) 0.0024(17) 0.0049(16)
S52 0.069(3) 0.0140(16) 0.0163(17) 0.0015(13) 0.0113(16) 0.0008(16)
Cl53 0.0227(16) 0.0162(15) 0.0290(17) 0.0053(13) 0.0042(13) -0.0015(12)
Cl55 0.0262(17) 0.0243(16) 0.0157(15) 0.0036(12) 0.0053(12) 0.0007(12)
S61 0.062(3) 0.0162(17) 0.0158(16) 0.0055(13) 0.0019(15) 0.0037(15)
S62 0.067(3) 0.0126(16) 0.0248(18) 0.0066(14) 0.0129(17) 0.0109(16)
Cl63 0.0292(17) 0.0148(15) 0.0243(16) 0.0066(12) 0.0029(13) -0.0048(12)
Cl65 0.0245(17) 0.041(2) 0.0180(16) -0.0057(14) -0.0039(13) 0.0077(14)
S71 0.052(2) 0.0248(18) 0.0077(15) 0.0022(13) 0.0005(14) 0.0086(15)
S72 0.048(2) 0.0119(15) 0.0142(15) -0.0020(12) -0.0016(14) 0.0008(14)
Cl73 0.0249(17) 0.0284(17) 0.0197(15) 0.0077(13) 0.0078(12) -0.0005(13)
Cl75 0.0259(16) 0.0103(14) 0.0281(17) 0.0007(12) 0.0027(13) -0.0005(11)
S81 0.062(3) 0.0134(17) 0.0258(19) 0.0070(14) -0.0081(17) -0.0042(15)
S82 0.059(3) 0.0211(18) 0.0262(19) 0.0068(15) 0.0060(17) 0.0041(16)
Cl83 0.0253(17) 0.044(2) 0.0200(16) -0.0027(15) 0.0061(13) -0.0028(15)
Cl85 0.0266(17) 0.0162(15) 0.0333(18) 0.0064(13) -0.0008(14) 0.0081(12)
S91 0.059(2) 0.0137(16) 0.0200(17) 0.0022(13) 0.0027(16) 0.0055(15)
S92 0.062(3) 0.0157(17) 0.0186(17) -0.0003(14) 0.0045(16) -0.0018(16)
Cl93 0.0237(16) 0.0155(15) 0.0270(16) 0.0060(12) 0.0013(13) 0.0052(12)
Cl95 0.0194(15) 0.0211(15) 0.0169(14) 0.0039(12) -0.0011(11) 0.0069(12)
S101 0.064(3) 0.0121(16) 0.0177(17) 0.0021(13) -0.0063(16) 0.0037(15)
S102 0.065(3) 0.0090(15) 0.0208(17) 0.0012(13) 0.0022(16) -0.0013(15)
Cl03 0.0254(17) 0.0172(15) 0.0278(17) 0.0040(13) 0.0009(13) 0.0068(12)
Cl05 0.0236(16) 0.0257(16) 0.0174(15) 0.0067(12) 0.0002(12) 0.0040(12)
S111 0.058(2) 0.0149(17) 0.0223(18) 0.0031(14) -0.0035(16) -0.0024(15)
S112 0.063(3) 0.0156(17) 0.0164(17) 0.0013(13) -0.0036(16) 0.0030(15)
Cl3 0.0198(15) 0.0266(17) 0.0193(15) 0.0071(13) 0.0026(12) -0.0014(12)
Cl4 0.0253(16) 0.0154(15) 0.0254(16) 0.0064(12) 0.0036(13) -0.0029(12)
S121 0.062(3) 0.0136(16) 0.0210(17) 0.0073(14) 0.0078(16) 0.0001(15)
S122 0.066(3) 0.0162(17) 0.0153(16) 0.0045(13) 0.0134(16) 0.0122(16)
Cl2 0.0266(17) 0.0161(15) 0.0255(16) 0.0076(12) 0.0041(13) 0.0016(12)
Cl12 0.0246(17) 0.046(2) 0.0158(16) -0.0047(14) -0.0069(13) 0.0048(15)

loop_
_atom_type_symbol
_atom_type_description
_atom_type_scat_dispersion_real
_atom_type_scat_dispersion_imag
_atom_type_scat_source
C C 0.0033 0.0016 'International Tables Vol C Tables 4.2.6.8 and 6.1.1.4'
H H 0.0000 0.0000 'International Tables Vol C Tables 4.2.6.8 and 6.1.1.4'
N N 0.0061 0.0033 'International Tables Vol C Tables 4.2.6.8 and 6.1.1.4'
S S 0.1246 0.1234 'International Tables Vol C Tables 4.2.6.8 and 6.1.1.4'
Cl Cl 0.1484 0.1585 'International Tables Vol C Tables 4.2.6.8 and 6.1.1.4'

loop_
_geom_angle_atom_site_label_1
_geom_angle_atom_site_label_2
_geom_angle_atom_site_label_3
_geom_angle
N12 C10 N11 121.1(9)
N12 C10 C11 119.7(8)
N11 C10 C11 119.2(8)
C10 N11 S11 114.8(7)
C10 N12 S12 115.8(7)
N11 S11 S12 94.4(4)
N12 S12 S11 93.8(4)
C12 C11 C16 120.5(9)
C12 C11 C10 120.9(8)
C16 C11 C10 118.6(8)
C13 C12 C11 119.1(9)
C13 C12 H12 120.5
C11 C12 H12 120.5
C12 C13 C14 121.6(9)
C12 C13 Cl13 119.7(7)
C14 C13 Cl13 118.7(7)
C15 C14 C13 117.7(9)
C15 C14 H14 121.1
C13 C14 H14 121.1
C16 C15 C14 122.7(9)
C16 C15 Cl15 118.7(7)
C14 C15 Cl15 118.5(7)
C15 C16 C11 118.3(9)
C15 C16 H16 120.9
C11 C16 H16 120.9
N22 C20 N21 122.8(9)
N22 C20 C21 120.1(9)
N21 C20 C21 117.1(8)
C20 N21 S21 114.6(7)
C20 N22 S22 113.9(7)
N21 S21 S22 93.9(4)
N22 S22 S21 94.7(4)
C22 C21 C26 120.0(9)
C22 C21 C20 120.0(8)
C26 C21 C20 120.0(8)
C23 C22 C21 118.7(9)
C23 C22 H22 120.7
C21 C22 H22 120.7
C22 C23 C24 122.3(9)
C22 C23 Cl23 119.4(7)
C24 C23 Cl23 118.3(7)
C25 C24 C23 117.8(9)
C25 C24 H24 121.1
C23 C24 H24 121.1
C26 C25 C24 122.1(9)
C26 C25 Cl25 118.0(8)
C24 C25 Cl25 119.9(8)
C25 C26 C21 119.0(9)
C25 C26 H26 120.5
C21 C26 H26 120.5
N32 C30 N31 121.1(9)
N32 C30 C31 120.4(9)
N31 C30 C31 118.5(9)
C30 N31 S31 115.1(7)
C30 N32 S32 116.0(8)
N31 S31 S32 94.2(4)
N32 S32 S31 93.6(4)
C32 C31 C36 121.0(9)
C32 C31 C30 119.4(9)
C36 C31 C30 119.6(9)
C33 C32 C31 118.5(9)
C33 C32 H32 120.7
C31 C32 H32 120.7
C32 C33 C34 121.8(9)
C32 C33 Cl33 119.6(8)
C34 C33 Cl33 118.6(8)
C35 C34 C33 117.9(9)
C35 C34 H34 121.0
C33 C34 H34 121.0
C36 C35 C34 122.4(10)
C36 C35 Cl35 118.0(8)
C34 C35 Cl35 119.6(8)
C35 C36 C31 118.2(9)
C35 C36 H36 120.9
C31 C36 H36 120.9
N42 C40 N41 122.2(9)
N42 C40 C41 118.0(8)
N41 C40 C41 119.8(8)
C40 N41 S41 113.8(7)
C40 N42 S42 115.5(7)
N41 S41 S42 94.8(4)
N42 S42 S41 93.7(4)
C42 C41 C46 120.9(9)
C42 C41 C40 119.8(8)
C46 C41 C40 119.2(8)
C43 C42 C41 118.2(9)
C43 C42 H42 120.9
C41 C42 H42 120.9
C44 C43 C42 121.8(9)
C44 C43 Cl43 119.1(7)
C42 C43 Cl43 119.0(7)
C45 C44 C43 118.3(9)
C45 C44 H44 120.9
C43 C44 H44 120.9
C46 C45 C44 122.4(9)
C46 C45 Cl45 118.4(7)
C44 C45 Cl45 119.1(7)
C45 C46 C41 118.3(9)
C45 C46 H46 120.8
C41 C46 H46 120.8
N52 C50 N51 123.7(9)
N52 C50 C51 119.4(9)
N51 C50 C51 116.8(9)
C50 N51 S51 113.8(7)
C50 N52 S52 113.3(7)
N51 S51 S52 94.0(4)
N52 S52 S51 94.9(4)
C56 C51 C52 120.8(9)
C56 C51 C50 119.1(9)
C52 C51 C50 120.0(9)
C53 C52 C51 118.0(9)
C53 C52 H52 121.0
C51 C52 H52 121.0
C52 C53 C54 122.7(9)
C52 C53 Cl53 118.8(7)
C54 C53 Cl53 118.5(7)
C53 C54 C55 117.4(9)
C53 C54 H54 121.3
C55 C54 H54 121.3
C56 C55 C54 123.3(9)
C56 C55 Cl55 118.5(8)
C54 C55 Cl55 118.2(7)
C55 C56 C51 117.7(9)
C55 C56 H56 121.1
C51 C56 H56 121.1
N62 C60 N61 123.3(9)
N62 C60 C61 118.4(8)
N61 C60 C61 118.2(8)
C60 N61 S61 114.1(7)
C60 N62 S62 113.4(7)
N61 S61 S62 94.5(4)
N62 S62 S61 94.7(3)
C62 C61 C66 120.6(9)
C62 C61 C60 119.7(8)
C66 C61 C60 119.6(8)
C63 C62 C61 117.9(9)
C63 C62 H62 121.0
C61 C62 H62 121.0
C62 C63 C64 122.7(9)
C62 C63 Cl63 119.1(7)
C64 C63 Cl63 118.1(7)
C65 C64 C63 117.6(9)
C65 C64 H64 121.2
C63 C64 H64 121.2
C64 C65 C66 122.5(9)
C64 C65 Cl65 120.1(7)
C66 C65 Cl65 117.4(7)
C65 C66 C61 118.4(9)
C65 C66 H66 120.8
C61 C66 H66 120.8
N72 C70 N71 121.5(9)
N72 C70 C71 119.8(8)
N71 C70 C71 118.6(8)
C70 N71 S71 115.2(7)
C70 N72 S72 115.1(7)
N71 S71 S72 94.1(4)
N72 S72 S71 94.1(3)
C76 C71 C72 121.0(9)
C76 C71 C70 121.6(8)
C72 C71 C70 117.4(8)
C73 C72 C71 118.9(9)
C73 C72 H72 120.6
C71 C72 H72 120.6
C72 C73 C74 121.6(9)
C72 C73 Cl73 120.0(8)
C74 C73 Cl73 118.3(8)
C75 C74 C73 118.0(9)
C75 C74 H74 121.0
C73 C74 H74 121.0
C74 C75 C76 122.6(9)
C74 C75 Cl75 118.9(7)
C76 C75 Cl75 118.4(7)
C75 C76 C71 117.9(9)
C75 C76 H76 121.1
C71 C76 H76 121.1
N82 C80 N81 123.2(9)
N82 C80 C81 118.5(9)
N81 C80 C81 118.3(9)
C80 N81 S81 113.3(7)
C80 N82 S82 114.5(8)
N81 S81 S82 95.0(4)
N82 S82 S81 93.9(4)
C82 C81 C86 119.1(9)
C82 C81 C80 120.0(8)
C86 C81 C80 120.8(8)
C83 C82 C81 119.8(9)
C83 C82 H82 120.1
C81 C82 H82 120.1
C82 C83 C84 122.1(9)
C82 C83 Cl83 118.5(7)
C84 C83 Cl83 119.4(7)
C83 C84 C85 117.2(9)
C83 C84 H84 121.4
C85 C84 H84 121.4
C86 C85 C84 122.7(9)
C86 C85 Cl85 118.8(7)
C84 C85 Cl85 118.5(7)
C85 C86 C81 119.1(9)
C85 C86 H86 120.5
C81 C86 H86 120.5
N92 C90 N91 122.5(9)
N92 C90 C91 118.7(8)
N91 C90 C91 118.8(8)
C90 N91 S91 113.8(7)
C90 N92 S92 115.6(7)
N91 S91 S92 95.0(4)
N92 S92 S91 93.2(4)
C92 C91 C96 120.6(9)
C92 C91 C90 120.7(9)
C96 C91 C90 118.6(8)
C93 C92 C91 117.9(9)
C93 C92 H92 121.0
C91 C92 H92 121.0
C94 C93 C92 122.7(9)
C94 C93 Cl93 117.9(7)
C92 C93 Cl93 119.4(7)
C93 C94 C95 118.0(9)
C93 C94 H94 121.0
C95 C94 H94 121.0
C96 C95 C94 122.2(9)
C96 C95 Cl95 119.9(7)
C94 C95 Cl95 117.8(7)
C95 C96 C91 118.5(9)
C95 C96 H96 120.8
C91 C96 H96 120.8
N102 C100 N101 123.5(10)
N102 C100 C101 118.0(9)
N101 C100 C101 118.4(9)
C100 N101 S101 113.3(7)
C100 N102 S102 114.1(8)
N101 S101 S102 94.8(4)
N102 S102 S101 94.2(4)
C106 C101 C102 121.3(9)
C106 C101 C100 118.3(8)
C102 C101 C100 120.3(8)
C103 C102 C101 117.9(9)
C103 C102 H102 121.1
C101 C102 H102 121.1
C102 C103 C104 123.0(9)
C102 C103 Cl03 118.5(7)
C104 C103 Cl03 118.5(7)
C105 C104 C103 117.1(9)
C105 C104 H104 121.4
C103 C104 H104 121.4
C104 C105 C106 123.7(9)
C104 C105 Cl05 118.8(7)
C106 C105 Cl05 117.5(7)
C105 C106 C101 117.0(9)
C105 C106 H106 121.5
C101 C106 H106 121.5
N112 C110 N111 121.2(9)
N112 C110 C111 118.9(9)
N111 C110 C111 119.8(8)
C110 N111 S111 114.3(7)
C110 N112 S112 116.3(7)
N111 S111 S112 95.1(4)
N112 S112 S111 93.1(4)
C112 C111 C116 119.9(9)
C112 C111 C110 120.6(8)
C116 C111 C110 119.5(8)
C113 C112 C111 118.3(9)
C113 C112 H112 120.8
C111 C112 H112 120.8
C112 C113 C114 123.2(9)
C112 C113 Cl4 119.0(7)
C114 C113 Cl4 117.8(7)
C115 C114 C113 116.6(9)
C115 C114 H114 121.7
C113 C114 H114 121.7
C116 C115 C114 123.2(9)
C116 C115 Cl3 119.4(7)
C114 C115 Cl3 117.3(7)
C115 C116 C111 118.7(9)
C115 C116 H116 120.7
C111 C116 H116 120.7
N122 C120 N121 123.5(9)
N122 C120 C121 118.9(9)
N121 C120 C121 117.6(9)
C120 N121 S121 113.7(7)
C120 N122 S122 113.9(7)
N121 S121 S122 94.0(3)
N122 S122 S121 94.8(4)
C122 C121 C126 120.1(9)
C122 C121 C120 120.1(9)
C126 C121 C120 119.8(9)
C123 C122 C121 119.2(9)
C123 C122 H122 120.4
C121 C122 H122 120.4
C124 C123 C122 121.6(9)
C124 C123 Cl12 120.3(8)
C122 C123 Cl12 118.1(8)
C123 C124 C125 118.5(9)
C123 C124 H124 120.8
C125 C124 H124 120.8
C126 C125 C124 121.5(9)
C126 C125 Cl2 119.6(7)
C124 C125 Cl2 118.8(7)
C125 C126 C121 119.1(9)
C125 C126 H126 120.5
C121 C126 H126 120.5

loop_
_geom_bond_atom_site_label_1
_geom_bond_atom_site_label_2
_geom_bond_distance
C10 N12 1.337(10)
C10 N11 1.349(11)
C10 C11 1.481(14)
N11 S11 1.630(9)
N12 S12 1.627(8)
S11 S12 2.105(5)
C11 C12 1.391(11)
C11 C16 1.406(11)
C12 C13 1.384(11)
C12 H12 0.9500
C13 C14 1.397(11)
C13 Cl13 1.739(10)
C14 C15 1.382(11)
C14 H14 0.9500
C15 C16 1.378(11)
C15 Cl15 1.730(10)
C16 H16 0.9500
C20 N22 1.334(11)
C20 N21 1.337(11)
C20 C21 1.476(14)
N21 S21 1.628(9)
N22 S22 1.630(9)
S21 S22 2.099(5)
C21 C22 1.393(10)
C21 C26 1.399(11)
C22 C23 1.375(11)
C22 H22 0.9500
C23 C24 1.381(11)
C23 Cl23 1.748(10)
C24 C25 1.379(11)
C24 H24 0.9500
C25 C26 1.369(11)
C25 Cl25 1.742(11)
C26 H26 0.9500
C30 N32 1.329(11)
C30 N31 1.339(11)
C30 C31 1.491(14)
N31 S31 1.635(9)
N32 S32 1.633(9)
S31 S32 2.102(5)
C31 C32 1.390(11)
C31 C36 1.391(11)
C32 C33 1.381(11)
C32 H32 0.9500
C33 C34 1.385(11)
C33 Cl33 1.738(11)
C34 C35 1.379(11)
C34 H34 0.9500
C35 C36 1.378(11)
C35 Cl35 1.744(11)
C36 H36 0.9500
C40 N42 1.333(10)
C40 N41 1.339(10)
C40 C41 1.474(14)
N41 S41 1.633(9)
N42 S42 1.622(9)
S41 S42 2.099(5)
C41 C42 1.397(10)
C41 C46 1.397(11)
C42 C43 1.386(10)
C42 H42 0.9500
C43 C44 1.384(11)
C43 Cl43 1.739(10)
C44 C45 1.376(11)
C44 H44 0.9500
C45 C46 1.375(11)
C45 Cl45 1.753(10)
C46 H46 0.9500
C50 N52 1.329(11)
C50 N51 1.337(11)
C50 C51 1.503(14)
N51 S51 1.635(9)
N52 S52 1.633(9)
S51 S52 2.096(5)
C51 C56 1.398(11)
C51 C52 1.409(11)
C52 C53 1.377(11)
C52 H52 0.9500
C53 C54 1.377(11)
C53 Cl53 1.736(10)
C54 C55 1.382(11)
C54 H54 0.9500
C55 C56 1.374(11)
C55 Cl55 1.748(11)
C56 H56 0.9500
C60 N62 1.333(10)
C60 N61 1.335(11)
C60 C61 1.499(14)
N61 S61 1.625(9)
N62 S62 1.639(8)
S61 S62 2.087(5)
C61 C62 1.401(10)
C61 C66 1.402(11)
C62 C63 1.381(10)
C62 H62 0.9500
C63 C64 1.387(11)
C63 Cl63 1.728(10)
C64 C65 1.376(11)
C64 H64 0.9500
C65 C66 1.381(11)
C65 Cl65 1.749(10)
C66 H66 0.9500
C70 N72 1.335(10)
C70 N71 1.343(11)
C70 C71 1.472(14)
N71 S71 1.627(9)
N72 S72 1.633(8)
S71 S72 2.103(4)
C71 C76 1.392(11)
C71 C72 1.396(11)
C72 C73 1.381(11)
C72 H72 0.9500
C73 C74 1.385(11)
C73 Cl73 1.739(11)
C74 C75 1.382(11)
C74 H74 0.9500
C75 C76 1.385(11)
C75 Cl75 1.748(10)
C76 H76 0.9500
C80 N82 1.326(11)
C80 N81 1.338(11)
C80 C81 1.479(14)
N81 S81 1.629(9)
N82 S82 1.630(9)
S81 S82 2.090(5)
C81 C82 1.394(11)
C81 C86 1.398(11)
C82 C83 1.379(11)
C82 H82 0.9500
C83 C84 1.381(11)
C83 Cl83 1.741(10)
C84 C85 1.383(11)
C84 H84 0.9500
C85 C86 1.380(11)
C85 Cl85 1.738(10)
C86 H86 0.9500
C90 N92 1.323(10)
C90 N91 1.334(10)
C90 C91 1.487(14)
N91 S91 1.631(9)
N92 S92 1.633(9)
S91 S92 2.098(5)
C91 C92 1.399(11)
C91 C96 1.404(11)
C92 C93 1.383(11)
C92 H92 0.9500
C93 C94 1.377(11)
C93 Cl93 1.746(10)
C94 C95 1.380(11)
C94 H94 0.9500
C95 C96 1.378(11)
C95 Cl95 1.752(10)
C96 H96 0.9500
C100 N102 1.329(11)
C100 N101 1.340(11)
C100 C101 1.499(14)
N101 S101 1.635(9)
N102 S102 1.634(9)
S101 S102 2.094(5)
C101 C106 1.401(11)
C101 C102 1.404(11)
C102 C103 1.376(11)
C102 H102 0.9500
C103 C104 1.380(11)
C103 Cl03 1.745(10)
C104 C105 1.378(11)
C104 H104 0.9500
C105 C106 1.383(11)
C105 Cl05 1.743(10)
C106 H106 0.9500
C110 N112 1.330(11)
C110 N111 1.342(11)
C110 C111 1.476(14)
N111 S111 1.632(9)
N112 S112 1.636(9)
S111 S112 2.096(5)
C111 C112 1.398(11)
C111 C116 1.405(11)
C112 C113 1.379(11)
C112 H112 0.9500
C113 C114 1.386(11)
C113 Cl4 1.756(10)
C114 C115 1.379(11)
C114 H114 0.9500
C115 C116 1.371(11)
C115 Cl3 1.746(10)
C116 H116 0.9500
C120 N122 1.333(11)
C120 N121 1.334(11)
C120 C121 1.501(14)
N121 S121 1.645(8)
N122 S122 1.627(9)
S121 S122 2.099(5)
C121 C122 1.388(11)
C121 C126 1.392(11)
C122 C123 1.386(11)
C122 H122 0.9500
C123 C124 1.371(11)
C123 Cl12 1.736(11)
C124 C125 1.387(11)
C124 H124 0.9500
C125 C126 1.380(11)
C125 Cl2 1.744(10)
C126 H126 0.9500
